data_4333037
loop_
_publ_author_name
'Hsu, Fang-Chi'
'Tung, Yung-Liang'
'Chi, Yun'
'Hsu, Cheng-Chih'
'Cheng, Yi-Ming'
'Ho, Mei-Lin'
'Chou, Pi-Tai'
'Peng, Shie-Ming'
'Carty, Arthur J.'

_publ_section_title
;
 En Route to the Formation of High-Efficiency, Osmium(II)-Based
 Phosphorescent Materials
;
_journal_issue 25
_journal_name_full 'Inorganic Chemistry'
_journal_page_first 10188
_journal_page_last 10196
_journal_paper_doi 10.1021/ic061301y
_journal_volume 45
_journal_year 2006
_chemical_formula_sum 'C24 H8 F6 N8 O8 Os3'
_chemical_formula_weight 1220.98
_chemical_name_systematic
; 
 ? 
;
_space_group_IT_number 14
_symmetry_cell_setting monoclinic
_symmetry_space_group_name_Hall '-P 2ybc'
_symmetry_space_group_name_H-M 'P 1 21/c 1'
_atom_sites_solution_hydrogens geom
_atom_sites_solution_primary direct
_atom_sites_solution_secondary difmap
_audit_creation_method SHELXL-97
_cell_angle_alpha 90.00
_cell_angle_beta 93.774(1)
_cell_angle_gamma 90.00
_cell_formula_units_Z 4
_cell_length_a 16.9045(8)
_cell_length_b 13.6895(7)
_cell_length_c 12.7028(6)
_cell_measurement_reflns_used 5756
_cell_measurement_temperature 295(2)
_cell_measurement_theta_max 26.38
_cell_measurement_theta_min 2.41
_cell_volume 2933.2(2)
_computing_cell_refinement 'Bruker SAINT'
_computing_data_collection 'Bruker SMART'
_computing_data_reduction 'Bruker SAINT'
_computing_molecular_graphics 'Bruker SHELXTL'
_computing_publication_material 'Bruker SHELXTL'
_computing_structure_refinement 'SHELXL-97 (Sheldrick, 1997)'
_computing_structure_solution 'SHELXS-97 (Sheldrick, 1990)'
_diffrn_ambient_temperature 295(2)
_diffrn_measured_fraction_theta_full 0.999
_diffrn_measured_fraction_theta_max 0.999
_diffrn_measurement_device_type 'BRUKER SMART APEXCCD area detector'
_diffrn_measurement_method 'omega scans'
_diffrn_radiation_monochromator graphite
_diffrn_radiation_source 'fine-focus sealed tube'
_diffrn_radiation_type MoK\a
_diffrn_radiation_wavelength 0.71073
_diffrn_reflns_av_R_equivalents 0.0503
_diffrn_reflns_av_sigmaI/netI 0.0439
_diffrn_reflns_limit_h_max 21
_diffrn_reflns_limit_h_min -21
_diffrn_reflns_limit_k_max 17
_diffrn_reflns_limit_k_min -17
_diffrn_reflns_limit_l_max 16
_diffrn_reflns_limit_l_min -16
_diffrn_reflns_number 28854
_diffrn_reflns_theta_full 27.50
_diffrn_reflns_theta_max 27.50
_diffrn_reflns_theta_min 1.21
_exptl_absorpt_coefficient_mu 13.065
_exptl_absorpt_correction_T_max 0.1798
_exptl_absorpt_correction_T_min 0.1209
_exptl_absorpt_correction_type multi-scan
_exptl_crystal_colour yellow
_exptl_crystal_density_diffrn 2.765
_exptl_crystal_density_meas 0
_exptl_crystal_density_method 'not measured'
_exptl_crystal_description block
_exptl_crystal_F_000 2216
_exptl_crystal_size_max 0.28
_exptl_crystal_size_mid 0.20
_exptl_crystal_size_min 0.20
_refine_diff_density_max 1.363
_refine_diff_density_min -1.075
_refine_diff_density_rms 0.171
_refine_ls_extinction_coef 0.000108(19)
_refine_ls_extinction_expression Fc^*^=kFc[1+0.001xFc^2^\l^3^/sin(2\q)]^-1/4^
_refine_ls_extinction_method SHELXL
_refine_ls_goodness_of_fit_ref 1.027
_refine_ls_hydrogen_treatment mixed
_refine_ls_matrix_type full
_refine_ls_number_parameters 452
_refine_ls_number_reflns 6738
_refine_ls_number_restraints 0
_refine_ls_restrained_S_all 1.027
_refine_ls_R_factor_all 0.0425
_refine_ls_R_factor_gt 0.0329
_refine_ls_shift/su_max 0.006
_refine_ls_shift/su_mean 0.000
_refine_ls_structure_factor_coef Fsqd
_refine_ls_weighting_details 'calc w=1/[\s^2^(Fo^2^)+(0.0248P)^2^+9.1353P] where P=(Fo^2^+2Fc^2^)/3'
_refine_ls_weighting_scheme calc
_refine_ls_wR_factor_gt 0.0679
_refine_ls_wR_factor_ref 0.0716
_reflns_number_gt 5795
_reflns_number_total 6738
_reflns_threshold_expression >2sigma(I)
_cod_data_source_file ic061301ysup1.cif
_cod_data_source_block complex_2b
_cod_depositor_comments
;
The following automatic conversions were performed:

'_symmetry_cell_setting' value 'Monoclinic' changed to 'monoclinic'
according to /home/saulius/struct/CIF-dictionaries/cif_core.dic
dictionary named 'cif_core.dic' version 2.4.2 from 2011-04-26.

Automatic conversion script
Id: cif_fix_values 1891 2012-01-12 08:04:46Z andrius 
;
_cod_original_sg_symbol_H-M P2(1)/c
_cod_database_code 4333037

loop_
_symmetry_equiv_pos_as_xyz
'x, y, z'
'-x, y+1/2, -z+1/2'
'-x, -y, -z'
'x, -y-1/2, z-1/2'

loop_
_atom_site_label
_atom_site_type_symbol
_atom_site_fract_x
_atom_site_fract_y
_atom_site_fract_z
_atom_site_U_iso_or_equiv
_atom_site_adp_type
_atom_site_occupancy
_atom_site_symmetry_multiplicity
_atom_site_calc_flag
_atom_site_refinement_flags
Os1 Os 0.322250(15) 0.383202(18) -0.015760(19) 0.02438(7) Uani 1 1 d .
Os2 Os 0.176790(14) 0.547355(17) 0.11125(2) 0.02347(7) Uani 1 1 d .
Os3 Os 0.245152(17) 0.557622(19) -0.08712(2) 0.03104(8) Uani 1 1 d .
O1 O 0.4638(3) 0.4768(4) -0.1051(4) 0.0534(15) Uani 1 1 d .
O2 O 0.2909(4) 0.2825(5) -0.2245(4) 0.0591(16) Uani 1 1 d .
O3 O 0.1984(4) 0.7637(4) 0.1427(5) 0.0664(18) Uani 1 1 d .
O4 O 0.0257(3) 0.6010(4) -0.0105(5) 0.0577(16) Uani 1 1 d .
O5 O 0.1404(4) 0.7352(4) -0.1332(5) 0.0626(17) Uani 1 1 d .
O6 O 0.1182(3) 0.4057(4) -0.1573(5) 0.0556(15) Uani 1 1 d .
O7 O 0.3316(5) 0.5613(6) -0.2913(5) 0.083(2) Uani 1 1 d .
O8 O 0.3761(4) 0.6684(5) 0.0431(5) 0.0664(18) Uani 1 1 d .
N1 N 0.3982(3) 0.2819(4) 0.0804(4) 0.0286(12) Uani 1 1 d .
N2 N 0.3333(3) 0.4429(3) 0.1386(4) 0.0214(11) Uani 1 1 d .
N3 N 0.2906(3) 0.5103(4) 0.1895(4) 0.0247(11) Uani 1 1 d .
N4 N 0.3840(3) 0.4445(4) 0.3053(4) 0.0295(12) Uani 1 1 d .
N5 N 0.1012(3) 0.4944(4) 0.2360(4) 0.0267(12) Uani 1 1 d .
N6 N 0.1722(3) 0.3948(4) 0.0981(4) 0.0222(11) Uani 1 1 d .
N7 N 0.2133(3) 0.3274(4) 0.0432(4) 0.0242(11) Uani 1 1 d .
N8 N 0.1229(3) 0.2483(4) 0.1348(4) 0.0293(12) Uani 1 1 d .
C1 C 0.4113(4) 0.4412(5) -0.0688(6) 0.0356(16) Uani 1 1 d .
C2 C 0.3035(4) 0.3217(6) -0.1456(6) 0.0366(16) Uani 1 1 d .
C3 C 0.1897(4) 0.6804(5) 0.1340(5) 0.0345(16) Uani 1 1 d .
C4 C 0.0835(4) 0.5778(5) 0.0354(6) 0.0352(16) Uani 1 1 d .
C5 C 0.1811(5) 0.6706(5) -0.1177(6) 0.0446(19) Uani 1 1 d .
C6 C 0.1648(5) 0.4620(5) -0.1337(6) 0.0387(17) Uani 1 1 d .
C7 C 0.2984(5) 0.5590(6) -0.2183(6) 0.048(2) Uani 1 1 d .
C8 C 0.3283(5) 0.6282(5) -0.0056(6) 0.0424(18) Uani 1 1 d .
C9 C 0.4268(4) 0.1955(5) 0.0485(6) 0.0401(17) Uani 1 1 d .
H9A H 0.4093 0.1712 -0.0174 0.048 Uiso 1 1 calc R
C10 C 0.4809(5) 0.1420(6) 0.1102(7) 0.050(2) Uani 1 1 d .
H10A H 0.4978 0.0813 0.0874 0.060 Uiso 1 1 calc R
C11 C 0.5096(5) 0.1786(6) 0.2051(7) 0.051(2) Uani 1 1 d .
H11A H 0.5473 0.1437 0.2464 0.061 Uiso 1 1 calc R
C12 C 0.4830(4) 0.2669(6) 0.2396(6) 0.0420(18) Uani 1 1 d .
H12A H 0.5024 0.2934 0.3037 0.050 Uiso 1 1 calc R
C13 C 0.4262(4) 0.3152(5) 0.1753(5) 0.0278(14) Uani 1 1 d .
C14 C 0.3847(4) 0.4029(5) 0.2079(5) 0.0268(14) Uani 1 1 d .
C15 C 0.3240(4) 0.5089(4) 0.2875(5) 0.0241(13) Uani 1 1 d .
C16 C 0.3010(4) 0.5762(5) 0.3730(5) 0.0327(15) Uani 1 1 d .
C17 C 0.0627(4) 0.5525(5) 0.3002(6) 0.0354(16) Uani 1 1 d .
H17A H 0.0786 0.6173 0.3078 0.042 Uiso 1 1 calc R
C18 C 0.0002(5) 0.5195(6) 0.3559(6) 0.0455(19) Uani 1 1 d .
H18A H -0.0262 0.5622 0.3985 0.055 Uiso 1 1 calc R
C19 C -0.0226(5) 0.4238(7) 0.3479(6) 0.052(2) Uani 1 1 d .
H19A H -0.0640 0.4006 0.3857 0.062 Uiso 1 1 calc R
C20 C 0.0169(4) 0.3614(6) 0.2821(6) 0.0401(18) Uani 1 1 d .
H20A H 0.0026 0.2960 0.2752 0.048 Uiso 1 1 calc R
C21 C 0.0788(4) 0.4000(5) 0.2268(5) 0.0279(14) Uani 1 1 d .
C22 C 0.1216(4) 0.3446(4) 0.1529(5) 0.0245(13) Uani 1 1 d .
C23 C 0.1801(4) 0.2422(4) 0.0673(5) 0.0262(14) Uani 1 1 d .
C24 C 0.2032(4) 0.1467(5) 0.0225(6) 0.0371(17) Uani 1 1 d .
F1 F 0.3064(3) 0.6695(3) 0.3435(4) 0.0572(13) Uani 1 1 d .
F2 F 0.3463(3) 0.5649(4) 0.4603(3) 0.0565(13) Uani 1 1 d .
F3 F 0.2261(2) 0.5626(3) 0.3971(3) 0.0470(11) Uani 1 1 d .
F4 F 0.2079(11) 0.1543(10) -0.0872(11) 0.049(4) Uiso 0.33 1 d P
F4' F 0.2438(8) 0.1527(8) -0.0658(11) 0.024(2) Uiso 0.33 1 d P
F4" F 0.2683(10) 0.1385(12) -0.0082(17) 0.058(4) Uiso 0.33 1 d P
F5 F 0.2761(8) 0.1178(9) 0.0551(13) 0.035(3) Uiso 0.33 1 d P
F5' F 0.2524(10) 0.0946(11) 0.0930(12) 0.046(3) Uiso 0.33 1 d P
F5" F 0.1968(12) 0.0738(12) 0.1014(13) 0.061(4) Uiso 0.33 1 d P
F6 F 0.1584(9) 0.0750(9) 0.0422(13) 0.037(3) Uiso 0.33 1 d P
F6' F 0.1404(7) 0.0898(9) -0.0012(12) 0.020(2) Uiso 0.33 1 d P
F6" F 0.1459(12) 0.1194(15) -0.0445(16) 0.056(6) Uiso 0.33 1 d P

loop_
_atom_site_aniso_label
_atom_site_aniso_U_11
_atom_site_aniso_U_22
_atom_site_aniso_U_33
_atom_site_aniso_U_23
_atom_site_aniso_U_13
_atom_site_aniso_U_12
Os1 0.02093(13) 0.02828(13) 0.02390(13) -0.00083(10) 0.00122(9) 0.00156(10)
Os2 0.02111(13) 0.02107(12) 0.02794(14) 0.00108(9) -0.00054(10) 0.00222(9)
Os3 0.03316(16) 0.03095(15) 0.02869(15) 0.00639(11) -0.00043(11) 0.00044(11)
O1 0.035(3) 0.073(4) 0.054(4) 0.002(3) 0.017(3) -0.016(3)
O2 0.062(4) 0.078(4) 0.037(3) -0.024(3) -0.007(3) 0.010(3)
O3 0.105(5) 0.027(3) 0.067(4) -0.010(3) 0.005(4) -0.004(3)
O4 0.038(3) 0.067(4) 0.066(4) 0.019(3) -0.013(3) 0.007(3)
O5 0.062(4) 0.036(3) 0.089(5) 0.025(3) 0.001(3) 0.010(3)
O6 0.049(4) 0.055(4) 0.060(4) -0.007(3) -0.016(3) -0.010(3)
O7 0.090(6) 0.117(6) 0.044(4) 0.014(4) 0.026(4) -0.001(5)
O8 0.066(4) 0.063(4) 0.067(4) -0.006(3) -0.018(3) -0.022(3)
N1 0.023(3) 0.029(3) 0.034(3) 0.001(2) 0.000(2) 0.006(2)
N2 0.019(3) 0.025(3) 0.021(3) 0.001(2) 0.002(2) -0.001(2)
N3 0.019(3) 0.024(3) 0.031(3) -0.004(2) 0.001(2) 0.000(2)
N4 0.023(3) 0.036(3) 0.029(3) -0.004(2) -0.005(2) 0.003(2)
N5 0.020(3) 0.029(3) 0.031(3) 0.000(2) 0.005(2) 0.002(2)
N6 0.018(3) 0.021(3) 0.027(3) 0.002(2) -0.001(2) 0.000(2)
N7 0.023(3) 0.024(3) 0.026(3) -0.005(2) 0.001(2) 0.002(2)
N8 0.027(3) 0.022(3) 0.038(3) 0.000(2) 0.000(2) -0.003(2)
C1 0.028(4) 0.045(4) 0.033(4) -0.007(3) 0.000(3) -0.002(3)
C2 0.022(4) 0.052(4) 0.036(4) 0.003(3) 0.010(3) 0.006(3)
C3 0.038(4) 0.033(4) 0.032(4) 0.006(3) -0.001(3) 0.003(3)
C4 0.029(4) 0.035(4) 0.041(4) 0.006(3) 0.000(3) 0.005(3)
C5 0.049(5) 0.035(4) 0.050(5) 0.012(3) 0.004(4) 0.000(4)
C6 0.038(4) 0.041(4) 0.035(4) 0.000(3) -0.005(3) 0.002(3)
C7 0.050(5) 0.063(6) 0.032(4) 0.007(4) 0.000(4) 0.001(4)
C8 0.050(5) 0.036(4) 0.043(5) 0.005(3) 0.010(4) 0.001(4)
C9 0.034(4) 0.038(4) 0.049(5) -0.002(3) 0.006(3) 0.006(3)
C10 0.038(5) 0.042(4) 0.071(6) 0.000(4) 0.009(4) 0.023(4)
C11 0.042(5) 0.055(5) 0.056(5) 0.008(4) 0.003(4) 0.028(4)
C12 0.033(4) 0.057(5) 0.035(4) 0.002(3) -0.004(3) 0.009(4)
C13 0.019(3) 0.034(3) 0.031(4) 0.000(3) 0.003(3) 0.005(3)
C14 0.020(3) 0.034(3) 0.027(3) 0.004(3) 0.004(3) 0.001(3)
C15 0.021(3) 0.023(3) 0.028(3) 0.001(2) 0.002(3) -0.003(2)
C16 0.030(4) 0.035(4) 0.033(4) -0.006(3) 0.000(3) -0.003(3)
C17 0.028(4) 0.040(4) 0.038(4) -0.009(3) 0.002(3) 0.002(3)
C18 0.036(4) 0.057(5) 0.044(5) -0.010(4) 0.011(4) 0.008(4)
C19 0.037(5) 0.075(6) 0.045(5) -0.004(4) 0.022(4) -0.005(4)
C20 0.031(4) 0.050(5) 0.040(4) 0.002(3) 0.008(3) -0.009(3)
C21 0.027(4) 0.030(3) 0.026(3) 0.007(3) 0.000(3) -0.002(3)
C22 0.024(3) 0.025(3) 0.024(3) 0.002(2) -0.002(3) -0.001(3)
C23 0.029(4) 0.018(3) 0.032(3) 0.002(2) 0.004(3) 0.002(2)
C24 0.030(4) 0.032(4) 0.049(5) -0.004(3) -0.002(3) -0.004(3)
F1 0.077(4) 0.031(2) 0.065(3) -0.009(2) 0.018(3) -0.002(2)
F2 0.053(3) 0.082(4) 0.033(2) -0.020(2) -0.010(2) 0.015(3)
F3 0.032(2) 0.058(3) 0.053(3) -0.020(2) 0.015(2) -0.002(2)

loop_
_atom_type_symbol
_atom_type_description
_atom_type_scat_dispersion_real
_atom_type_scat_dispersion_imag
_atom_type_scat_source
C C 0.0033 0.0016 'International Tables Vol C Tables 4.2.6.8 and 6.1.1.4'
H H 0.0000 0.0000 'International Tables Vol C Tables 4.2.6.8 and 6.1.1.4'
N N 0.0061 0.0033 'International Tables Vol C Tables 4.2.6.8 and 6.1.1.4'
O O 0.0106 0.0060 'International Tables Vol C Tables 4.2.6.8 and 6.1.1.4'
F F 0.0171 0.0103 'International Tables Vol C Tables 4.2.6.8 and 6.1.1.4'
Os Os -1.2165 7.6030 'International Tables Vol C Tables 4.2.6.8 and 6.1.1.4'

loop_
_geom_angle_atom_site_label_1
_geom_angle_atom_site_label_2
_geom_angle_atom_site_label_3
_geom_angle
C2 Os1 C1 88.1(3)
C2 Os1 N2 173.4(3)
C1 Os1 N2 98.4(2)
C2 Os1 N7 92.7(2)
C1 Os1 N7 175.1(3)
N2 Os1 N7 80.92(18)
C2 Os1 N1 105.4(3)
C1 Os1 N1 90.7(3)
N2 Os1 N1 73.58(19)
N7 Os1 N1 93.69(19)
C2 Os1 Os3 92.9(2)
C1 Os1 Os3 83.8(2)
N2 Os1 Os3 88.96(13)
N7 Os1 Os3 91.37(13)
N1 Os1 Os3 160.78(14)
C4 Os2 C3 86.9(3)
C4 Os2 N6 99.1(3)
C3 Os2 N6 173.8(2)
C4 Os2 N3 175.7(3)
C3 Os2 N3 93.8(3)
N6 Os2 N3 80.21(18)
C4 Os2 N5 86.2(3)
C3 Os2 N5 106.0(3)
N6 Os2 N5 73.28(19)
N3 Os2 N5 97.57(19)
C4 Os2 Os3 84.8(2)
C3 Os2 Os3 92.2(2)
N6 Os2 Os3 89.63(13)
N3 Os2 Os3 91.01(14)
N5 Os2 Os3 159.14(14)
C5 Os3 C7 96.1(3)
C5 Os3 C8 94.9(3)
C7 Os3 C8 95.3(3)
C5 Os3 C6 96.2(3)
C7 Os3 C6 95.7(3)
C8 Os3 C6 163.5(3)
C5 Os3 Os1 170.5(2)
C7 Os3 Os1 93.0(2)
C8 Os3 Os1 87.0(2)
C6 Os3 Os1 80.1(2)
C5 Os3 Os2 87.9(2)
C7 Os3 Os2 175.8(2)
C8 Os3 Os2 82.8(2)
C6 Os3 Os2 85.4(2)
Os1 Os3 Os2 83.127(10)
C13 N1 C9 117.0(6)
C13 N1 Os1 116.2(4)
C9 N1 Os1 126.3(5)
C14 N2 N3 108.2(5)
C14 N2 Os1 118.2(4)
N3 N2 Os1 133.0(4)
C15 N3 N2 103.2(5)
C15 N3 Os2 137.8(4)
N2 N3 Os2 115.1(4)
C15 N4 C14 99.9(5)
C17 N5 C21 118.5(6)
C17 N5 Os2 124.5(5)
C21 N5 Os2 114.9(4)
C22 N6 N7 106.5(5)
C22 N6 Os2 119.6(4)
N7 N6 Os2 133.9(4)
C23 N7 N6 103.6(5)
C23 N7 Os1 139.8(4)
N6 N7 Os1 114.1(4)
C23 N8 C22 101.0(5)
O1 C1 Os1 177.1(7)
O2 C2 Os1 178.6(7)
O3 C3 Os2 176.5(6)
O4 C4 Os2 177.0(7)
O5 C5 Os3 176.6(7)
O6 C6 Os3 177.8(7)
O7 C7 Os3 177.2(8)
O8 C8 Os3 178.8(7)
N1 C9 C10 122.2(7)
C11 C10 C9 119.5(7)
C10 C11 C12 120.1(7)
C11 C12 C13 117.4(7)
N1 C13 C12 123.8(6)
N1 C13 C14 112.6(5)
C12 C13 C14 123.4(6)
N2 C14 N4 113.0(6)
N2 C14 C13 117.4(6)
N4 C14 C13 129.2(6)
N3 C15 N4 115.6(5)
N3 C15 C16 123.7(6)
N4 C15 C16 120.6(6)
F2 C16 F3 107.3(6)
F2 C16 F1 107.6(6)
F3 C16 F1 106.3(6)
F2 C16 C15 112.1(6)
F3 C16 C15 112.1(5)
F1 C16 C15 111.2(6)
N5 C17 C18 122.3(7)
C19 C18 C17 119.7(7)
C18 C19 C20 119.2(7)
C19 C20 C21 118.2(7)
N5 C21 C20 122.1(6)
N5 C21 C22 114.2(5)
C20 C21 C22 123.6(6)
N6 C22 N8 113.6(6)
N6 C22 C21 116.0(5)
N8 C22 C21 130.1(6)
N8 C23 N7 115.1(5)
N8 C23 C24 121.3(6)
N7 C23 C24 123.5(6)
F4" C24 F6 124.2(11)
F4" C24 F6" 114.9(14)
F6 C24 F6" 58.7(10)
F4" C24 F5 39.0(9)
F6 C24 F5 105.0(11)
F6" C24 F5 138.6(11)
F4" C24 F6' 127.3(11)
F6 C24 F6' 28.5(7)
F6" C24 F6' 30.5(8)
F5 C24 F6' 127.0(10)
F4" C24 F4' 37.8(9)
F6 C24 F4' 123.3(10)
F6" C24 F4' 82.7(12)
F5 C24 F4' 76.6(9)
F6' C24 F4' 106.7(9)
F4" C24 F5' 68.6(11)
F6 C24 F5' 79.3(11)
F6" C24 F5' 131.8(12)
F5 C24 F5' 30.7(7)
F6' C24 F5' 106.3(10)
F4' C24 F5' 104.6(10)
F4" C24 F4 64.5(11)
F6 C24 F4 109.0(11)
F6" C24 F4 57.4(11)
F5 C24 F4 102.6(11)
F6' C24 F4 85.2(10)
F4' C24 F4 27.1(7)
F5' C24 F4 127.7(11)
F4" C24 F5" 106.1(13)
F6 C24 F5" 41.2(8)
F6" C24 F5" 99.8(12)
F5 C24 F5" 71.6(10)
F6' C24 F5" 69.7(9)
F4' C24 F5" 133.7(10)
F5' C24 F5" 41.5(8)
F4 C24 F5" 139.6(10)
F4" C24 C23 118.6(9)
F6 C24 C23 115.3(8)
F6" C24 C23 107.4(10)
F5 C24 C23 113.7(8)
F6' C24 C23 111.9(7)
F4' C24 C23 115.1(7)
F5' C24 C23 111.6(8)
F4 C24 C23 110.4(8)
F5" C24 C23 108.2(8)
F4' F4 F6" 125(2)
F4' F4 F4" 22.6(16)
F6" F4 F4" 102.3(14)
F4' F4 C24 72.1(18)
F6" F4 C24 57.3(10)
F4" F4 C24 50.5(8)
F4 F4' F4" 140(3)
F4 F4' C24 80.8(19)
F4" F4' C24 60.8(14)
F4 F4' F5 130(2)
F4" F4' F5 10.6(14)
C24 F4' F5 51.1(7)
F4 F4' F6" 37.7(18)
F4" F4' F6" 102.8(17)
C24 F4' F6" 47.4(8)
F5 F4' F6" 92.2(10)
F4' F4" F5 159(3)
F4' F4" C24 81.4(17)
F5 F4" C24 79.2(16)
F4' F4" F4 17.2(12)
F5 F4" F4 142(2)
C24 F4" F4 65.0(11)
F4' F4" F5' 139(2)
F5 F4" F5' 20.1(13)
C24 F4" F5' 61.7(10)
F4 F4" F5' 121.9(14)
F5' F5 F4" 136(3)
F5' F5 C24 78.2(17)
F4" F5 C24 61.8(14)
F5' F5 F5" 23.2(16)
F4" F5 F5" 112.7(18)
C24 F5 F5" 56.8(8)
F5' F5 F4' 125(2)
F4" F5 F4' 10.4(14)
C24 F5 F4' 52.3(7)
F5" F5 F4' 102.3(10)
F5 F5' F5" 140(3)
F5 F5' C24 71.1(17)
F5" F5' C24 71.6(14)
F5 F5' F4" 24.1(15)
F5" F5' F4" 116.2(17)
C24 F5' F4" 49.7(8)
F5 F5' F6 111(2)
F5" F5' F6 29.2(11)
C24 F5' F6 47.6(7)
F4" F5' F6 87.3(11)
F6 F5" F5' 120(2)
F6 F5" C24 61.1(12)
F5' F5" C24 66.9(13)
F6 F5" F6' 8.5(11)
F5' F5" F6' 113.3(16)
C24 F5" F6' 52.5(7)
F6 F5" F5 104.1(16)
F5' F5" F5 16.6(11)
C24 F5" F5 51.6(8)
F6' F5" F5 96.8(10)
F6' F6 F5" 159(3)
F6' F6 F6" 20.1(17)
F5" F6 F6" 139.2(19)
F6' F6 C24 80.9(18)
F5" F6 C24 77.7(14)
F6" F6 C24 61.7(10)
F6' F6 F5' 131(2)
F5" F6 F5' 30.4(12)
F6" F6 F5' 110.8(13)
C24 F6 F5' 53.1(8)
F6 F6' F6" 141(3)
F6 F6' C24 70.6(17)
F6" F6' C24 72(2)
F6 F6' F5" 12.8(16)
F6" F6' F5" 129(2)
C24 F6' F5" 57.8(8)
F6' F6" F6 18.6(16)
F6' F6" C24 77(2)
F6 F6" C24 59.6(10)
F6' F6" F4 134(3)
F6 F6" F4 116.5(17)
C24 F6" F4 65.2(12)
F6' F6" F4' 117(2)
F6 F6" F4' 98.8(13)
C24 F6" F4' 50.0(9)
F4 F6" F4' 17.7(8)

loop_
_geom_bond_atom_site_label_1
_geom_bond_atom_site_label_2
_geom_bond_distance
Os1 C2 1.860(8)
Os1 C1 1.866(7)
Os1 N2 2.121(5)
Os1 N7 2.172(5)
Os1 N1 2.204(5)
Os1 Os3 2.8401(4)
Os2 C4 1.841(7)
Os2 C3 1.855(7)
Os2 N6 2.097(5)
Os2 N3 2.167(5)
Os2 N5 2.222(5)
Os2 Os3 2.8440(4)
Os3 C5 1.912(8)
Os3 C7 1.945(8)
Os3 C8 1.947(9)
Os3 C6 1.950(8)
O1 C1 1.137(8)
O2 C2 1.144(8)
O3 C3 1.153(8)
O4 C4 1.150(8)
O5 C5 1.130(9)
O6 C6 1.129(9)
O7 C7 1.116(9)
O8 C8 1.128(9)
N1 C13 1.346(8)
N1 C9 1.351(8)
N2 C14 1.314(8)
N2 N3 1.361(7)
N3 C15 1.333(8)
N4 C15 1.352(8)
N4 C14 1.361(8)
N5 C17 1.337(8)
N5 C21 1.350(8)
N6 C22 1.329(8)
N6 N7 1.372(7)
N7 C23 1.339(8)
N8 C23 1.336(8)
N8 C22 1.339(8)
C9 C10 1.375(10)
C10 C11 1.366(12)
C11 C12 1.372(11)
C12 C13 1.387(9)
C13 C14 1.465(9)
C15 C16 1.494(9)
C16 F2 1.315(8)
C16 F3 1.336(8)
C16 F1 1.336(8)
C17 C18 1.386(10)
C18 C19 1.367(11)
C19 C20 1.396(11)
C20 C21 1.401(9)
C21 C22 1.439(9)
C23 C24 1.489(9)
C24 F4" 1.196(16)
C24 F6 1.275(14)
C24 F6" 1.302(19)
C24 F5 1.334(14)
C24 F6' 1.335(13)
C24 F4' 1.355(14)
C24 F5' 1.380(15)
C24 F4 1.405(16)
C24 F5" 1.424(17)
F4 F4' 0.648(16)
F4 F6" 1.30(2)
F4 F4" 1.40(2)
F4' F4" 0.839(18)
F4' F5 1.666(18)
F4' F6" 1.75(2)
F4" F5 0.855(18)
F4" F5' 1.46(2)
F5 F5' 0.720(16)
F5 F5" 1.62(2)
F5' F5" 0.995(18)
F5' F6 1.70(2)
F5" F6 0.960(18)
F5" F6' 1.58(2)
F6 F6' 0.645(15)
F6 F6" 1.26(2)
F6' F6" 0.694(19)
